data_8101384
loop_
_publ_author_name
'Steinwascher, J\"org'
'Lex, Johann'
'Griesbeck, Axel G.'

_publ_section_title
;
Crystal structures of cis- and trans-2-azido-indan-1-ol, C~9~H~9~N~3~O
;
_journal_issue 4
_journal_name_full 'Zeitschrift f\"ur Kristallographie - New Crystal Structures'
_journal_page_first 627
_journal_page_last 629
_journal_volume 215
_journal_year 2000
_chemical_formula_sum 'C9 H9 N3 O'
_chemical_formula_weight 175.19
_chemical_melting_point 374.5(5)
_chemical_name_common trans-2-Azido-indan-1-ol
_space_group_IT_number 14
_symmetry_cell_setting monoclinic
_symmetry_space_group_name_Hall '-P 2yn'
_symmetry_space_group_name_H-M 'P 1 21/n 1'
_cell_angle_alpha 90.00
_cell_angle_beta 97.35(2)
_cell_angle_gamma 90.00
_cell_formula_units_Z 8
_cell_length_a 12.763(2)
_cell_length_b 4.774(1)
_cell_length_c 29.048(5)
_cell_measurement_temperature 293(2)
_cell_volume 1755.4(5)
_diffrn_ambient_temperature 293(2)
_exptl_crystal_density_diffrn 1.326
_cod_depositor_comments
;
The following automatic conversions were performed:

'_chemical_melting_point' value '374 -375' was changed to '374.5(5)'
- the average value was taken and precision was estimated.

Automatic conversion script
Id: cif_fix_values 1646 2011-03-28 12:23:43Z adriana 
;
_cod_original_sg_symbol_H-M 'P 21/n'
_cod_database_code 8101384

loop_
_symmetry_equiv_pos_as_xyz
'x, y, z'
'-x+1/2, y+1/2, -z+1/2'
'-x, -y, -z'
'x-1/2, -y-1/2, z-1/2'

loop_
_atom_site_label
_atom_site_type_symbol
_atom_site_fract_x
_atom_site_fract_y
_atom_site_fract_z
_atom_site_U_iso_or_equiv
_atom_site_adp_type
_atom_site_occupancy
_atom_site_symmetry_multiplicity
_atom_site_Wyckoff_symbol
_atom_site_calc_flag
_atom_site_refinement_flags
_atom_site_disorder_assembly
_atom_site_disorder_group
C1A C 0.5048(3) -0.2565(8) 0.36550(13) 0.0497(10) Uani 1 4 e d . . .
H1A H 0.477(2) -0.449(7) 0.3592(10) 0.048(10) Uiso 1 4 e d . . .
C2A C 0.5134(4) -0.1992(9) 0.41745(15) 0.0693(14) Uani 1 4 e d . . .
H2A H 0.562(3) -0.050(9) 0.4272(13) 0.074(13) Uiso 1 4 e d . . .
C3A C 0.4039(5) -0.1064(12) 0.42580(18) 0.0767(15) Uani 1 4 e d . . .
H3AA H 0.352(3) -0.269(11) 0.4307(15) 0.108(17) Uiso 1 4 e d . . .
H3BA H 0.405(4) 0.015(11) 0.4537(17) 0.123(19) Uiso 1 4 e d . . .
C3'A C 0.3619(3) 0.0321(8) 0.38068(14) 0.0537(10) Uani 1 4 e d . . .
C4A C 0.2797(4) 0.2188(10) 0.3700(2) 0.0717(14) Uani 1 4 e d . . .
H4A H 0.241(3) 0.286(9) 0.3944(14) 0.085(14) Uiso 1 4 e d . . .
C5A C 0.2597(4) 0.3211(11) 0.3253(2) 0.0748(14) Uani 1 4 e d . . .
H5A H 0.201(3) 0.463(9) 0.3187(14) 0.092(15) Uiso 1 4 e d . . .
C6A C 0.3197(4) 0.2381(10) 0.29221(17) 0.0673(13) Uani 1 4 e d . . .
H6A H 0.301(2) 0.298(8) 0.2606(12) 0.064(12) Uiso 1 4 e d . . .
C7A C 0.4005(3) 0.0482(9) 0.30204(15) 0.0533(10) Uani 1 4 e d . . .
H7A H 0.442(3) -0.023(8) 0.2800(11) 0.057(11) Uiso 1 4 e d . . .
C7'A C 0.4212(3) -0.0518(7) 0.34642(13) 0.0420(9) Uani 1 4 e d . . .
N1A N 0.5499(4) -0.4482(9) 0.44513(15) 0.1015(16) Uani 1 4 e d . . .
N2A N 0.6297(4) -0.4180(8) 0.47200(13) 0.0678(11) Uani 1 4 e d . . .
N3A N 0.7020(4) -0.4184(10) 0.49867(15) 0.0904(14) Uani 1 4 e d . . .
O1A O 0.6007(2) -0.2166(6) 0.34660(12) 0.0652(9) Uani 1 4 e d . . .
HO1A H 0.634(4) -0.352(12) 0.3499(18) 0.13(2) Uiso 1 4 e d . . .
C1B C 0.8071(3) -0.7399(8) 0.35793(13) 0.0442(10) Uani 1 4 e d . . .
H1B H 0.828(2) -0.912(6) 0.3499(9) 0.024(8) Uiso 1 4 e d . . .
C2B C 0.8395(3) -0.6814(8) 0.40907(13) 0.0524(11) Uani 1 4 e d . . .
H2B H 0.792(3) -0.524(8) 0.4173(12) 0.069(12) Uiso 1 4 e d . . .
C3B C 0.9537(4) -0.5873(10) 0.41266(16) 0.0593(12) Uani 1 4 e d . . .
H3AB H 0.981(3) -0.471(8) 0.4400(12) 0.067(12) Uiso 1 4 e d . . .
H3BB H 1.001(3) -0.742(8) 0.4144(12) 0.064(12) Uiso 1 4 e d . . .
C3'B C 0.9569(3) -0.4438(8) 0.36679(12) 0.0445(9) Uani 1 4 e d . . .
C4B C 1.0283(3) -0.2478(9) 0.35360(15) 0.0531(10) Uani 1 4 e d . . .
H4B H 1.093(3) -0.217(8) 0.3754(12) 0.063(11) Uiso 1 4 e d . . .
C5B C 1.0121(3) -0.1416(9) 0.30940(16) 0.0606(12) Uani 1 4 e d . . .
H5B H 1.063(3) -0.013(9) 0.2999(13) 0.084(14) Uiso 1 4 e d . . .
C6B C 0.9264(3) -0.2254(9) 0.27880(16) 0.0585(11) Uani 1 4 e d . . .
H6B H 0.914(2) -0.143(7) 0.2501(11) 0.047(11) Uiso 1 4 e d . . .
C7B C 0.8553(3) -0.4220(9) 0.29141(13) 0.0494(10) Uani 1 4 e d . . .
H7B H 0.795(3) -0.468(7) 0.2692(11) 0.059(11) Uiso 1 4 e d . . .
C7'B C 0.8713(3) -0.5278(7) 0.33577(12) 0.0414(9) Uani 1 4 e d . . .
N1B N 0.8184(3) -0.9306(8) 0.43642(12) 0.0758(11) Uani 1 4 e d . . .
N2B N 0.8505(3) -0.9171(8) 0.47789(15) 0.0717(11) Uani 1 4 e d . . .
N3B N 0.8757(4) -0.9273(10) 0.51663(15) 0.1067(16) Uani 1 4 e d . . .
O1B O 0.6975(2) -0.7119(6) 0.34292(11) 0.0570(9) Uani 1 4 e d . . .
HO1B H 0.672(4) -0.839(10) 0.3449(16) 0.09(2) Uiso 1 4 e d . . .

loop_
_atom_site_aniso_label
_atom_site_aniso_U_11
_atom_site_aniso_U_22
_atom_site_aniso_U_33
_atom_site_aniso_U_23
_atom_site_aniso_U_13
_atom_site_aniso_U_12
C1A 0.056(3) 0.031(2) 0.064(3) 0.000(2) 0.013(2) -0.0066(19)
C2A 0.101(4) 0.038(3) 0.065(3) 0.007(2) -0.004(3) -0.007(3)
C3A 0.102(4) 0.063(3) 0.070(3) -0.002(3) 0.029(3) -0.003(3)
C3'A 0.057(3) 0.042(2) 0.066(3) -0.003(2) 0.023(2) -0.008(2)
C4A 0.057(3) 0.054(3) 0.110(4) -0.018(3) 0.036(3) 0.001(2)
C5A 0.050(3) 0.056(3) 0.117(5) 0.001(3) 0.004(3) 0.001(2)
C6A 0.063(3) 0.063(3) 0.071(3) 0.001(3) -0.011(3) 0.000(3)
C7A 0.051(3) 0.045(2) 0.064(3) -0.008(2) 0.005(2) 0.003(2)
C7'A 0.042(2) 0.0274(19) 0.056(2) 0.0014(19) 0.0060(17) -0.0074(17)
N1A 0.154(4) 0.051(3) 0.088(3) 0.021(2) -0.030(3) -0.013(3)
N2A 0.104(4) 0.051(2) 0.053(3) 0.015(2) 0.025(2) 0.019(3)
N3A 0.105(4) 0.087(3) 0.080(3) 0.026(3) 0.011(2) 0.014(3)
O1A 0.053(2) 0.0317(16) 0.113(3) 0.0078(16) 0.0202(16) 0.0010(14)
C1B 0.049(3) 0.027(2) 0.057(2) -0.0021(19) 0.0070(18) 0.0057(18)
C2B 0.071(3) 0.033(2) 0.054(3) 0.0034(19) 0.011(2) -0.002(2)
C3B 0.064(3) 0.046(3) 0.064(3) -0.008(2) -0.010(2) 0.002(2)
C3'B 0.044(2) 0.034(2) 0.055(2) -0.0025(19) 0.0032(17) 0.0023(18)
C4B 0.041(3) 0.051(3) 0.067(3) -0.012(2) 0.005(2) 0.002(2)
C5B 0.051(3) 0.056(3) 0.079(3) -0.003(3) 0.023(2) -0.005(2)
C6B 0.071(3) 0.047(3) 0.061(3) 0.006(2) 0.022(2) 0.007(2)
C7B 0.052(3) 0.046(2) 0.050(2) -0.006(2) 0.0050(19) 0.007(2)
C7'B 0.043(2) 0.0288(19) 0.053(2) -0.0056(18) 0.0061(17) 0.0044(17)
N1B 0.123(3) 0.050(2) 0.053(2) 0.010(2) 0.004(2) -0.014(2)
N2B 0.082(3) 0.054(2) 0.076(3) 0.017(2) 0.001(2) -0.003(2)
N3B 0.134(4) 0.101(4) 0.077(3) 0.028(3) -0.020(3) -0.008(3)
O1B 0.046(2) 0.0346(18) 0.089(2) 0.0045(15) 0.0036(14) 0.0024(15)

loop_
_geom_bond_atom_site_label_1
_geom_bond_atom_site_label_2
_geom_bond_distance
_geom_bond_site_symmetry_2
_geom_bond_publ_flag
C1A O1A 1.416(4) . ?
C1A C7'A 1.500(5) . ?
C1A C2A 1.524(5) . ?
C2A N1A 1.477(5) . ?
C2A C3A 1.516(6) . ?
C3A C3'A 1.504(6) . ?
C3'A C4A 1.381(6) . ?
C3'A C7'A 1.385(5) . ?
C4A C5A 1.380(6) . ?
C5A C6A 1.362(6) . ?
C6A C7A 1.376(5) . ?
C7A C7'A 1.368(5) . ?
N1A N2A 1.210(5) . ?
N2A N3A 1.127(5) . ?
C1B O1B 1.417(4) . ?
C1B C7'B 1.499(5) . ?
C1B C2B 1.516(5) . ?
C2B N1B 1.474(5) . ?
C2B C3B 1.517(5) . ?
C3B C3'B 1.503(5) . ?
C3'B C7'B 1.383(4) . ?
C3'B C4B 1.394(5) . ?
C4B C5B 1.371(5) . ?
C5B C6B 1.377(6) . ?
C6B C7B 1.387(5) . ?
C7B C7'B 1.375(5) . ?
N1B N2B 1.223(5) . ?
N2B N3B 1.131(5) . ?
